data_7234884
loop_
_publ_author_name
'Yanyan Wang'
'Lei Qin'
'Guo-Jun Zhou'
'Xinxin Ye'
'Jiaqing He'
'Yan-Zhen Zheng'

_publ_section_title
;
 High-performance low-temperature magnetic refrigerants made of
 gadolinium-hydroxy-chloride
;
_journal_name_full 'Journal of Materials Chemistry C'
_journal_page_first 6473
_journal_page_last 6477
_journal_paper_doi 10.1039/C6TC01291D
_journal_volume 4
_journal_year 2016
_chemical_formula_sum 'Cl Gd3 H8 O8'
_chemical_formula_weight 643.26
_space_group_IT_number 12
_space_group_name_Hall '-C 2y'
_space_group_name_H-M_alt 'C 1 2/m 1'
_symmetry_cell_setting monoclinic
_symmetry_space_group_name_H-M 'C 1 2/m 1'
_atom_sites_solution_hydrogens NONE
_atom_sites_solution_primary direct
_atom_sites_solution_secondary difmap
_cell_angle_alpha 90.00
_cell_angle_beta 90.186(2)
_cell_angle_gamma 90.00
_cell_formula_units_Z 8
_cell_length_a 34.635(3)
_cell_length_b 7.3106(7)
_cell_length_c 6.5139(6)
_cell_measurement_reflns_used 7031
_cell_measurement_temperature 296(2)
_cell_measurement_theta_max 27.56
_cell_measurement_theta_min 1.18
_cell_volume 1649.3(3)
_computing_structure_refinement 'SHELXL-97 (Sheldrick, 1997)'
_computing_structure_solution 'SHELXS-97 (Sheldrick, 1990)'
_diffrn_ambient_temperature 296(2)
_diffrn_measured_fraction_theta_full 0.990
_diffrn_measured_fraction_theta_max 0.990
_diffrn_measurement_device_type 'CCD area detector'
_diffrn_radiation_monochromator graphite
_diffrn_radiation_source 'fine-focus sealed tube'
_diffrn_radiation_type MoK\a
_diffrn_radiation_wavelength 0.71073
_diffrn_reflns_av_R_equivalents 0.0356
_diffrn_reflns_av_sigmaI/netI 0.0331
_diffrn_reflns_limit_h_max 44
_diffrn_reflns_limit_h_min -44
_diffrn_reflns_limit_k_max 9
_diffrn_reflns_limit_k_min -9
_diffrn_reflns_limit_l_max 8
_diffrn_reflns_limit_l_min -8
_diffrn_reflns_number 12272
_diffrn_reflns_theta_full 27.65
_diffrn_reflns_theta_max 27.65
_diffrn_reflns_theta_min 1.18
_exptl_absorpt_coefficient_mu 24.176
_exptl_absorpt_correction_T_max 0.2824
_exptl_absorpt_correction_T_min 0.1452
_exptl_absorpt_correction_type multi-scan
_exptl_absorpt_process_details Process-auto
_exptl_crystal_colour colourless
_exptl_crystal_density_diffrn 5.181
_exptl_crystal_density_method 'not measured'
_exptl_crystal_description Rod-like
_exptl_crystal_F_000 2248
_exptl_crystal_size_max 0.13
_exptl_crystal_size_mid 0.08
_exptl_crystal_size_min 0.07
_refine_diff_density_max 6.119
_refine_diff_density_min -6.390
_refine_diff_density_rms 0.788
_refine_ls_extinction_coef 0.00154(11)
_refine_ls_extinction_expression Fc^*^=kFc[1+0.001xFc^2^\l^3^/sin(2\q)]^-1/4^
_refine_ls_extinction_method SHELXL
_refine_ls_goodness_of_fit_ref 1.176
_refine_ls_hydrogen_treatment NONE
_refine_ls_matrix_type full
_refine_ls_number_parameters 107
_refine_ls_number_reflns 2057
_refine_ls_number_restraints 31
_refine_ls_restrained_S_all 4.599
_refine_ls_R_factor_all 0.0609
_refine_ls_R_factor_gt 0.0526
_refine_ls_shift/su_max 0.003
_refine_ls_shift/su_mean 0.000
_refine_ls_structure_factor_coef Fsqd
_refine_ls_weighting_details 'calc w=1/[\s^2^(Fo^2^)+(0.0760P)^2^+81.7682P] where P=(Fo^2^+2Fc^2^)/3'
_refine_ls_weighting_scheme calc
_refine_ls_wR_factor_gt 0.1411
_refine_ls_wR_factor_ref 0.1531
_reflns_number_gt 1630
_reflns_number_total 2057
_reflns_threshold_expression >2sigma(I)
_cod_data_source_file J-Mater-Chem-C-2016-4-6473.cif
_cod_data_source_block 1
_cod_depositor_comments
;
The following automatic conversions were performed:

data item '_symmetry_cell_setting' value 'Monoclinic' was changed to
'monoclinic' in accordance with the built-in table derived from the
CIF Core dictionary named 'cif_core.dic' version 2.4.5 last updated
on 2014-11-21.

Automatic conversion script
Id: cif_fix_values 6909 2019-04-08 15:41:33Z antanas 
;
_cod_original_sg_symbol_H-M C2/m
_cod_original_formula_sum 'H8 Cl Gd3 O8'
_cod_database_code 7234884

loop_
_symmetry_equiv_pos_as_xyz
'x, y, z'
'-x, y, -z'
'x+1/2, y+1/2, z'
'-x+1/2, y+1/2, -z'
'-x, -y, -z'
'x, -y, z'
'-x+1/2, -y+1/2, -z'
'x+1/2, -y+1/2, z'

loop_
_atom_site_label
_atom_site_type_symbol
_atom_site_fract_x
_atom_site_fract_y
_atom_site_fract_z
_atom_site_U_iso_or_equiv
_atom_site_adp_type
_atom_site_occupancy
_atom_site_symmetry_multiplicity
_atom_site_calc_flag
_atom_site_refinement_flags
_atom_site_disorder_assembly
_atom_site_disorder_group
Gd1 Gd 0.24925(3) 0.5000 0.56014(16) 0.0054(2) Uani 1 2 d SD . .
Gd2 Gd 0.39945(3) 0.5000 0.00362(16) 0.0090(2) Uani 1 2 d SD . .
Gd3 Gd 0.35085(2) 0.25063(9) 0.49670(12) 0.00907(18) Uani 1 1 d D . .
Gd4 Gd 0.39892(3) 0.0000 0.00122(16) 0.0091(2) Uani 1 2 d SD . .
Gd5 Gd 0.49914(5) 0.75021(16) 0.0621(2) 0.0110(3) Uani 0.50 1 d PD . .
O1 O 0.2799(3) 0.2764(13) 0.3580(16) 0.0054(2) Uani 1 1 d DU . .
O2 O 0.3136(4) 0.5000 0.650(2) 0.0054(2) Uani 1 2 d SU . .
O4 O 0.3439(4) 0.0000 0.243(2) 0.00907(18) Uani 1 2 d S . .
O3 O 0.3093(4) 0.0000 0.622(2) 0.0054(2) Uani 1 2 d SD . .
O11 O 0.4696(5) 0.5000 0.139(3) 0.026(5) Uani 1 2 d S . .
O9 O 0.4713(5) 0.0000 0.134(3) 0.029(5) Uani 1 2 d SD . .
O5 O 0.3916(4) 0.0000 0.612(2) 0.00907(18) Uani 1 2 d SDU . .
O10 O 0.3578(3) 0.2494(13) -0.117(2) 0.012(3) Uani 1 1 d U . .
O6 O 0.3928(4) 0.5000 0.616(2) 0.00907(18) Uani 1 2 d S . .
O12 O 0.4389(4) 0.7513(13) -0.141(2) 0.018(3) Uani 1 1 d . . .
O7 O 0.4052(3) 0.2478(13) 0.2533(18) 0.012(3) Uani 1 1 d D . .
O8 O 0.3461(4) 0.5000 0.247(2) 0.012(4) Uani 1 2 d SD . .
Cl2 Cl 0.24508(18) 0.5000 0.9836(9) 0.0213(14) Uani 1 2 d S . .
Cl1 Cl 0.5000 0.7490(9) 0.5000 0.040(2) Uani 1 2 d S . .

loop_
_atom_site_aniso_label
_atom_site_aniso_U_11
_atom_site_aniso_U_22
_atom_site_aniso_U_33
_atom_site_aniso_U_23
_atom_site_aniso_U_13
_atom_site_aniso_U_12
Gd1 0.0037(3) 0.0037(4) 0.0089(4) 0.000 -0.0003(3) 0.000
Gd2 0.0097(4) 0.0075(4) 0.0098(4) 0.000 0.0008(4) 0.000
Gd3 0.0098(3) 0.0072(3) 0.0102(4) 0.0000(2) 0.0005(3) -0.0001(2)
Gd4 0.0101(4) 0.0073(4) 0.0101(4) 0.000 0.0009(4) 0.000
Gd5 0.0089(5) 0.0083(6) 0.0158(7) -0.0008(4) 0.0008(7) 0.0002(5)
O1 0.0037(3) 0.0037(4) 0.0089(4) 0.000 -0.0003(3) 0.000
O2 0.0037(3) 0.0037(4) 0.0089(4) 0.000 -0.0003(3) 0.000
O4 0.0098(3) 0.0072(3) 0.0102(4) 0.0000(2) 0.0005(3) -0.0001(2)
O3 0.0037(3) 0.0037(4) 0.0089(4) 0.000 -0.0003(3) 0.000
O11 0.010(7) 0.047(11) 0.021(8) 0.000 0.002(7) 0.000
O9 0.014(7) 0.046(11) 0.028(10) 0.000 -0.002(8) 0.000
O5 0.0098(3) 0.0072(3) 0.0102(4) 0.0000(2) 0.0005(3) -0.0001(2)
O10 0.009(4) 0.007(5) 0.019(5) 0.001(4) -0.002(4) -0.001(3)
O6 0.0098(3) 0.0072(3) 0.0102(4) 0.0000(2) 0.0005(3) -0.0001(2)
O12 0.019(5) 0.007(5) 0.028(7) 0.000(4) 0.010(5) 0.001(4)
O7 0.011(4) 0.012(5) 0.013(5) 0.000(4) 0.003(5) 0.001(4)
O8 0.010(6) 0.012(6) 0.013(7) 0.000 0.002(6) 0.000
Cl2 0.031(3) 0.022(3) 0.011(2) 0.000 -0.003(2) 0.000
Cl1 0.068(5) 0.021(3) 0.030(4) 0.000 0.020(4) 0.000

loop_
_atom_type_symbol
_atom_type_description
_atom_type_scat_dispersion_real
_atom_type_scat_dispersion_imag
_atom_type_scat_source
O O 0.0106 0.0060 'International Tables Vol C Tables 4.2.6.8 and 6.1.1.4'
Cl Cl 0.1484 0.1585 'International Tables Vol C Tables 4.2.6.8 and 6.1.1.4'
H H 0.0000 0.0000 'International Tables Vol C Tables 4.2.6.8 and 6.1.1.4'
Gd Gd -0.1653 3.9035 'International Tables Vol C Tables 4.2.6.8 and 6.1.1.4'

loop_
_geom_angle_atom_site_label_1
_geom_angle_atom_site_label_2
_geom_angle_atom_site_label_3
_geom_angle
_geom_angle_site_symmetry_1
_geom_angle_site_symmetry_3
O2 Gd1 O1 111.2(3) . 7_556
O2 Gd1 O1 111.2(3) . 4_556
O1 Gd1 O1 121.0(5) 7_556 4_556
O2 Gd1 O3 164.3(5) . 7_556
O1 Gd1 O3 75.0(3) 7_556 7_556
O1 Gd1 O3 75.0(3) 4_556 7_556
O2 Gd1 O1 72.8(3) . 6_565
O1 Gd1 O1 158.4(2) 7_556 6_565
O1 Gd1 O1 73.8(4) 4_556 6_565
O3 Gd1 O1 96.1(3) 7_556 6_565
O2 Gd1 O1 72.8(3) . .
O1 Gd1 O1 73.8(4) 7_556 .
O1 Gd1 O1 158.4(2) 4_556 .
O3 Gd1 O1 96.1(3) 7_556 .
O1 Gd1 O1 88.0(5) 6_565 .
O2 Gd1 Cl2 78.4(4) . .
O1 Gd1 Cl2 75.3(3) 7_556 .
O1 Gd1 Cl2 75.3(3) 4_556 .
O3 Gd1 Cl2 117.3(4) 7_556 .
O1 Gd1 Cl2 125.7(3) 6_565 .
O1 Gd1 Cl2 125.7(3) . .
O2 Gd1 Gd1 92.24(8) . 7_556
O1 Gd1 Gd1 37.2(2) 7_556 7_556
O1 Gd1 Gd1 154.9(2) 4_556 7_556
O3 Gd1 Gd1 84.63(7) 7_556 7_556
O1 Gd1 Gd1 123.7(2) 6_565 7_556
O1 Gd1 Gd1 36.6(2) . 7_556
Cl2 Gd1 Gd1 102.13(3) . 7_556
O2 Gd1 Gd1 92.24(8) . 7_566
O1 Gd1 Gd1 154.9(2) 7_556 7_566
O1 Gd1 Gd1 37.2(2) 4_556 7_566
O3 Gd1 Gd1 84.63(7) 7_556 7_566
O1 Gd1 Gd1 36.6(2) 6_565 7_566
O1 Gd1 Gd1 123.7(2) . 7_566
Cl2 Gd1 Gd1 102.13(3) . 7_566
Gd1 Gd1 Gd1 155.75(6) 7_556 7_566
O2 Gd1 Gd3 151.05(10) . 7_556
O1 Gd1 Gd3 40.0(2) 7_556 7_556
O1 Gd1 Gd3 92.5(2) 4_556 7_556
O3 Gd1 Gd3 36.2(2) 7_556 7_556
O1 Gd1 Gd3 132.0(2) 6_565 7_556
O1 Gd1 Gd3 91.3(2) . 7_556
Cl2 Gd1 Gd3 92.58(12) . 7_556
Gd1 Gd1 Gd3 62.50(2) 7_556 7_556
Gd1 Gd1 Gd3 116.63(3) 7_566 7_556
O2 Gd1 Gd3 151.05(10) . 4_556
O1 Gd1 Gd3 92.5(2) 7_556 4_556
O1 Gd1 Gd3 40.0(2) 4_556 4_556
O3 Gd1 Gd3 36.2(2) 7_556 4_556
O1 Gd1 Gd3 91.3(2) 6_565 4_556
O1 Gd1 Gd3 132.0(2) . 4_556
Cl2 Gd1 Gd3 92.58(12) . 4_556
Gd1 Gd1 Gd3 116.63(3) 7_556 4_556
Gd1 Gd1 Gd3 62.50(2) 7_566 4_556
Gd3 Gd1 Gd3 55.46(2) 7_556 4_556
O2 Gd1 Gd3 34.1(2) . 6_565
O1 Gd1 Gd3 143.7(2) 7_556 6_565
O1 Gd1 Gd3 90.6(2) 4_556 6_565
O3 Gd1 Gd3 135.2(3) 7_556 6_565
O1 Gd1 Gd3 39.2(2) 6_565 6_565
O1 Gd1 Gd3 81.9(2) . 6_565
Cl2 Gd1 Gd3 98.77(12) . 6_565
Gd1 Gd1 Gd3 114.36(3) 7_556 6_565
Gd1 Gd1 Gd3 61.19(2) 7_566 6_565
Gd3 Gd1 Gd3 168.64(3) 7_556 6_565
Gd3 Gd1 Gd3 123.694(13) 4_556 6_565
O8 Gd2 O10 76.3(4) . .
O8 Gd2 O10 76.3(4) . 6_565
O10 Gd2 O10 96.2(5) . 6_565
O8 Gd2 O7 68.3(3) . 6_565
O10 Gd2 O7 144.4(4) . 6_565
O10 Gd2 O7 72.6(4) 6_565 6_565
O8 Gd2 O7 68.3(3) . .
O10 Gd2 O7 72.6(4) . .
O10 Gd2 O7 144.4(4) 6_565 .
O7 Gd2 O7 96.8(5) 6_565 .
O8 Gd2 O12 131.9(3) . .
O10 Gd2 O12 139.0(4) . .
O10 Gd2 O12 69.5(4) 6_565 .
O7 Gd2 O12 69.7(4) 6_565 .
O7 Gd2 O12 139.6(4) . .
O8 Gd2 O12 131.9(3) . 6_565
O10 Gd2 O12 69.5(4) . 6_565
O10 Gd2 O12 139.0(4) 6_565 6_565
O7 Gd2 O12 139.6(4) 6_565 6_565
O7 Gd2 O12 69.7(4) . 6_565
O12 Gd2 O12 95.7(5) . 6_565
O8 Gd2 O6 125.5(5) . 1_554
O10 Gd2 O6 68.3(4) . 1_554
O10 Gd2 O6 68.3(4) 6_565 1_554
O7 Gd2 O6 131.6(2) 6_565 1_554
O7 Gd2 O6 131.6(3) . 1_554
O12 Gd2 O6 70.7(4) . 1_554
O12 Gd2 O6 70.7(4) 6_565 1_554
O8 Gd2 O11 119.5(6) . .
O10 Gd2 O11 131.3(2) . .
O10 Gd2 O11 131.3(2) 6_565 .
O7 Gd2 O11 72.6(4) 6_565 .
O7 Gd2 O11 72.6(4) . .
O12 Gd2 O11 67.0(4) . .
O12 Gd2 O11 67.0(4) 6_565 .
O6 Gd2 O11 115.0(5) 1_554 .
O8 Gd2 Gd4 89.94(2) . .
O10 Gd2 Gd4 41.5(2) . .
O10 Gd2 Gd4 137.7(2) 6_565 .
O7 Gd2 Gd4 138.7(3) 6_565 .
O7 Gd2 Gd4 41.9(2) . .
O12 Gd2 Gd4 137.9(3) . .
O12 Gd2 Gd4 42.2(3) 6_565 .
O6 Gd2 Gd4 89.73(2) 1_554 .
O11 Gd2 Gd4 90.35(2) . .
O8 Gd2 Gd4 89.94(2) . 1_565
O10 Gd2 Gd4 137.7(2) . 1_565
O10 Gd2 Gd4 41.5(2) 6_565 1_565
O7 Gd2 Gd4 41.9(2) 6_565 1_565
O7 Gd2 Gd4 138.7(3) . 1_565
O12 Gd2 Gd4 42.2(3) . 1_565
O12 Gd2 Gd4 137.9(3) 6_565 1_565
O6 Gd2 Gd4 89.73(2) 1_554 1_565
O11 Gd2 Gd4 90.35(2) . 1_565
Gd4 Gd2 Gd4 179.25(5) . 1_565
O8 Gd2 Gd5 127.2(3) . 6_565
O10 Gd2 Gd5 101.5(2) . 6_565
O10 Gd2 Gd5 153.3(3) 6_565 6_565
O7 Gd2 Gd5 102.4(3) 6_565 6_565
O7 Gd2 Gd5 61.2(3) . 6_565
O12 Gd2 Gd5 84.0(3) . 6_565
O12 Gd2 Gd5 37.4(3) 6_565 6_565
O6 Gd2 Gd5 100.0(3) 1_554 6_565
O11 Gd2 Gd5 30.70(17) . 6_565
Gd4 Gd2 Gd5 62.53(3) . 6_565
Gd4 Gd2 Gd5 118.09(3) 1_565 6_565
O5 Gd3 O2 137.8(5) . .
O5 Gd3 O8 143.5(5) . .
O2 Gd3 O8 71.5(4) . .
O5 Gd3 O6 96.9(4) . .
O2 Gd3 O6 68.3(4) . .
O8 Gd3 O6 72.3(4) . .
O5 Gd3 O7 75.5(4) . .
O2 Gd3 O7 132.3(3) . .
O8 Gd3 O7 68.2(4) . .
O6 Gd3 O7 76.0(4) . .
O5 Gd3 O3 71.2(4) . .
O2 Gd3 O3 96.2(3) . .
O8 Gd3 O3 137.2(4) . .
O6 Gd3 O3 142.2(5) . .
O7 Gd3 O3 130.8(3) . .
O5 Gd3 O4 72.7(4) . .
O2 Gd3 O4 140.6(4) . .
O8 Gd3 O4 95.8(4) . .
O6 Gd3 O4 144.7(5) . .
O7 Gd3 O4 68.8(4) . .
O3 Gd3 O4 67.4(4) . .
O5 Gd3 O10 68.7(4) . 1_556
O2 Gd3 O10 69.2(4) . 1_556
O8 Gd3 O10 132.1(3) . 1_556
O6 Gd3 O10 68.5(4) . 1_556
O7 Gd3 O10 124.8(4) . 1_556
O3 Gd3 O10 73.8(4) . 1_556
O4 Gd3 O10 132.0(3) . 1_556
O5 Gd3 O1 134.7(3) . .
O2 Gd3 O1 66.0(4) . .
O8 Gd3 O1 69.9(4) . .
O6 Gd3 O1 127.5(3) . .
O7 Gd3 O1 119.7(3) . .
O3 Gd3 O1 67.7(4) . .
O4 Gd3 O1 74.6(4) . .
O10 Gd3 O1 115.4(3) 1_556 .
O5 Gd3 Gd3 138.9(2) . 6_565
O2 Gd3 Gd3 41.9(2) . 6_565
O8 Gd3 Gd3 41.9(3) . 6_565
O6 Gd3 Gd3 42.1(2) . 6_565
O7 Gd3 Gd3 90.5(2) . 6_565
O3 Gd3 Gd3 137.8(2) . 6_565
O4 Gd3 Gd3 137.7(3) . 6_565
O10 Gd3 Gd3 90.2(2) 1_556 6_565
O1 Gd3 Gd3 85.9(2) . 6_565
O5 Gd3 Gd3 41.1(2) . 6
O2 Gd3 Gd3 138.1(2) . 6
O8 Gd3 Gd3 138.1(3) . 6
O6 Gd3 Gd3 137.9(2) . 6
O7 Gd3 Gd3 89.5(2) . 6
O3 Gd3 Gd3 42.2(2) . 6
O4 Gd3 Gd3 42.3(3) . 6
O10 Gd3 Gd3 89.8(2) 1_556 6
O1 Gd3 Gd3 94.1(2) . 6
Gd3 Gd3 Gd3 180.00(5) 6_565 6
O5 Gd3 Gd1 100.9(3) . 7_556
O2 Gd3 Gd1 85.4(3) . 7_556
O8 Gd3 Gd1 103.1(3) . 7_556
O6 Gd3 Gd1 153.5(3) . 7_556
O7 Gd3 Gd1 127.5(3) . 7_556
O3 Gd3 Gd1 34.1(3) . 7_556
O4 Gd3 Gd1 60.6(3) . 7_556
O10 Gd3 Gd1 99.9(2) 1_556 7_556
O1 Gd3 Gd1 34.6(2) . 7_556
Gd3 Gd3 Gd1 117.732(12) 6_565 7_556
Gd3 Gd3 Gd1 62.268(12) 6 7_556
O10 Gd4 O10 96.8(5) 6 .
O10 Gd4 O7 144.5(4) 6 .
O10 Gd4 O7 73.1(4) . .
O10 Gd4 O7 73.1(4) 6 6
O10 Gd4 O7 144.5(4) . 6
O7 Gd4 O7 95.2(5) . 6
O10 Gd4 O12 139.5(4) 6 6_565
O10 Gd4 O12 70.0(4) . 6_565
O7 Gd4 O12 70.1(4) . 6_565
O7 Gd4 O12 138.3(4) 6 6_565
O10 Gd4 O12 70.0(4) 6 1_545
O10 Gd4 O12 139.5(4) . 1_545
O7 Gd4 O12 138.3(4) . 1_545
O7 Gd4 O12 70.1(4) 6 1_545
O12 Gd4 O12 94.9(5) 6_565 1_545
O10 Gd4 O4 75.6(4) 6 .
O10 Gd4 O4 75.6(4) . .
O7 Gd4 O4 68.9(3) . .
O7 Gd4 O4 68.9(3) 6 .
O12 Gd4 O4 132.3(3) 6_565 .
O12 Gd4 O4 132.3(3) 1_545 .
O10 Gd4 O5 68.2(4) 6 1_554
O10 Gd4 O5 68.2(4) . 1_554
O7 Gd4 O5 132.4(3) . 1_554
O7 Gd4 O5 132.4(3) 6 1_554
O12 Gd4 O5 71.4(4) 6_565 1_554
O12 Gd4 O5 71.4(4) 1_545 1_554
O4 Gd4 O5 124.0(5) . 1_554
O10 Gd4 O9 130.9(3) 6 .
O10 Gd4 O9 130.9(3) . .
O7 Gd4 O9 72.6(4) . .
O7 Gd4 O9 72.6(4) 6 .
O12 Gd4 O9 65.8(4) 6_565 .
O12 Gd4 O9 65.8(4) 1_545 .
O4 Gd4 O9 121.4(6) . .
O5 Gd4 O9 114.6(5) 1_554 .
O10 Gd4 Gd2 42.0(2) 6 1_545
O10 Gd4 Gd2 138.8(2) . 1_545
O7 Gd4 Gd2 137.3(3) . 1_545
O7 Gd4 Gd2 42.1(2) 6 1_545
O12 Gd4 Gd2 137.3(3) 6_565 1_545
O12 Gd4 Gd2 42.5(3) 1_545 1_545
O4 Gd4 Gd2 90.06(2) . 1_545
O5 Gd4 Gd2 90.27(2) 1_554 1_545
O9 Gd4 Gd2 89.65(2) . 1_545
O10 Gd4 Gd2 138.8(2) 6 .
O10 Gd4 Gd2 42.0(2) . .
O7 Gd4 Gd2 42.1(2) . .
O7 Gd4 Gd2 137.3(3) 6 .
O12 Gd4 Gd2 42.5(3) 6_565 .
O12 Gd4 Gd2 137.3(3) 1_545 .
O4 Gd4 Gd2 90.06(2) . .
O5 Gd4 Gd2 90.27(2) 1_554 .
O9 Gd4 Gd2 89.65(2) . .
Gd2 Gd4 Gd2 179.25(5) 1_545 .
O10 Gd4 Gd5 153.2(3) 6 6_565
O10 Gd4 Gd5 101.5(2) . 6_565
O7 Gd4 Gd5 61.0(3) . 6_565
O7 Gd4 Gd5 101.5(3) 6 6_565
O12 Gd4 Gd5 37.0(3) 6_565 6_565
O12 Gd4 Gd5 83.3(3) 1_545 6_565
O4 Gd4 Gd5 127.9(3) . 6_565
O5 Gd4 Gd5 100.7(3) 1_554 6_565
O9 Gd4 Gd5 30.10(17) . 6_565
Gd2 Gd4 Gd5 117.29(3) 1_545 6_565
Gd2 Gd4 Gd5 62.08(3) . 6_565
Gd5 Gd5 O9 104.8(6) 2_655 1_565
Gd5 Gd5 O11 105.5(5) 2_655 .
O9 Gd5 O11 117.6(6) 1_565 .
Gd5 Gd5 O12 99.1(4) 2_655 2_655
O9 Gd5 O12 112.9(5) 1_565 2_655
O11 Gd5 O12 114.3(5) . 2_655
Gd5 Gd5 O9 56.6(4) 2_655 5_665
O9 Gd5 O9 70.4(8) 1_565 5_665
O11 Gd5 O9 162.0(7) . 5_665
O12 Gd5 O9 73.2(5) 2_655 5_665
Gd5 Gd5 O12 61.9(4) 2_655 .
O9 Gd5 O12 74.4(6) 1_565 .
O11 Gd5 O12 74.1(5) . .
O12 Gd5 O12 161.03(14) 2_655 .
O9 Gd5 O12 94.1(5) 5_665 .
Gd5 Gd5 O11 56.3(4) 2_655 5_665
O9 Gd5 O11 161.0(7) 1_565 5_665
O11 Gd5 O11 73.0(7) . 5_665
O12 Gd5 O11 72.6(5) 2_655 5_665
O9 Gd5 O11 95.2(5) 5_665 5_665
O12 Gd5 O11 95.1(5) . 5_665
Gd5 Gd5 Cl1 175.2(3) 2_655 .
O9 Gd5 Cl1 77.6(6) 1_565 .
O11 Gd5 Cl1 76.7(5) . .
O12 Gd5 Cl1 76.1(4) 2_655 .
O9 Gd5 Cl1 121.3(5) 5_665 .
O12 Gd5 Cl1 122.9(3) . .
O11 Gd5 Cl1 121.2(4) 5_665 .
Gd5 Gd5 Gd5 90.0 2_655 6_575
O9 Gd5 Gd5 30.4(4) 1_565 6_575
O11 Gd5 Gd5 148.1(4) . 6_575
O12 Gd5 Gd5 89.8(3) 2_655 6_575
O9 Gd5 Gd5 41.9(3) 5_665 6_575
O12 Gd5 Gd5 89.8(2) . 6_575
O11 Gd5 Gd5 137.1(3) 5_665 6_575
Cl1 Gd5 Gd5 90.17(13) . 6_575
Gd5 Gd5 Gd5 90.0 2_655 6_565
O9 Gd5 Gd5 149.6(4) 1_565 6_565
O11 Gd5 Gd5 31.9(4) . 6_565
O12 Gd5 Gd5 90.2(3) 2_655 6_565
O9 Gd5 Gd5 138.1(3) 5_665 6_565
O12 Gd5 Gd5 90.2(2) . 6_565
O11 Gd5 Gd5 42.9(3) 5_665 6_565
Cl1 Gd5 Gd5 89.83(13) . 6_565
Gd5 Gd5 Gd5 180.00(10) 6_575 6_565
Gd5 Gd5 Gd5 77.47(5) 2_655 5_675
O9 Gd5 Gd5 38.1(5) 1_565 5_675
O11 Gd5 Gd5 152.4(4) . 5_675
O12 Gd5 Gd5 91.8(3) 2_655 5_675
O9 Gd5 Gd5 32.2(3) 5_665 5_675
O12 Gd5 Gd5 84.0(2) . 5_675
O11 Gd5 Gd5 126.5(3) 5_665 5_675
Cl1 Gd5 Gd5 102.66(14) . 5_675
Gd5 Gd5 Gd5 12.53(5) 6_575 5_675
Gd5 Gd5 Gd5 167.47(5) 6_565 5_675
Gd5 Gd5 Gd5 77.49(5) 2_655 5_665
O9 Gd5 Gd5 153.8(4) 1_565 5_665
O11 Gd5 Gd5 39.6(4) . 5_665
O12 Gd5 Gd5 92.2(3) 2_655 5_665
O9 Gd5 Gd5 127.4(4) 5_665 5_665
O12 Gd5 Gd5 84.3(2) . 5_665
O11 Gd5 Gd5 33.4(3) 5_665 5_665
Cl1 Gd5 Gd5 102.29(14) . 5_665
Gd5 Gd5 Gd5 167.49(5) 6_575 5_665
Gd5 Gd5 Gd5 12.51(5) 6_565 5_665
Gd5 Gd5 Gd5 154.95(10) 5_675 5_665
Gd1 O1 Gd1 106.2(4) 7_556 .
Gd1 O1 Gd3 105.4(4) 7_556 .
Gd1 O1 Gd3 106.3(4) . .
Gd1 O2 Gd3 114.0(4) . 6_565
Gd1 O2 Gd3 114.0(4) . .
Gd3 O2 Gd3 96.3(5) 6_565 .
Gd3 O4 Gd3 95.4(5) . 6
Gd3 O4 Gd4 110.5(4) . .
Gd3 O4 Gd4 110.5(4) 6 .
Gd1 O3 Gd3 109.6(4) 7_556 .
Gd1 O3 Gd3 109.6(4) 7_556 6
Gd3 O3 Gd3 95.7(4) . 6
Gd5 O11 Gd5 116.1(8) 6_565 .
Gd5 O11 Gd5 18.25(15) 6_565 5_665
Gd5 O11 Gd5 107.0(7) . 5_665
Gd5 O11 Gd5 107.0(7) 6_565 2_655
Gd5 O11 Gd5 18.25(15) . 2_655
Gd5 O11 Gd5 94.1(6) 5_665 2_655
Gd5 O11 Gd2 111.6(5) 6_565 .
Gd5 O11 Gd2 111.6(5) . .
Gd5 O11 Gd2 103.3(5) 5_665 .
Gd5 O11 Gd2 103.3(5) 2_655 .
Gd5 O9 Gd5 119.2(8) 6_565 1_545
Gd5 O9 Gd5 109.6(8) 6_565 2_645
Gd5 O9 Gd5 18.66(17) 1_545 2_645
Gd5 O9 Gd5 18.66(17) 6_565 5_665
Gd5 O9 Gd5 109.6(8) 1_545 5_665
Gd5 O9 Gd5 96.2(7) 2_645 5_665
Gd5 O9 Gd4 111.0(5) 6_565 .
Gd5 O9 Gd4 111.0(5) 1_545 .
Gd5 O9 Gd4 103.1(6) 2_645 .
Gd5 O9 Gd4 103.1(6) 5_665 .
Gd3 O5 Gd3 97.9(5) 6 .
Gd3 O5 Gd4 111.3(4) 6 1_556
Gd3 O5 Gd4 111.3(4) . 1_556
Gd4 O10 Gd2 96.5(4) . .
Gd4 O10 Gd3 111.8(4) . 1_554
Gd2 O10 Gd3 111.7(4) . 1_554
Gd3 O6 Gd3 95.8(5) . 6_565
Gd3 O6 Gd2 111.5(4) . 1_556
Gd3 O6 Gd2 111.5(4) 6_565 1_556
Gd5 O12 Gd5 18.97(14) 2_655 .
Gd5 O12 Gd4 117.5(5) 2_655 1_565
Gd5 O12 Gd4 106.0(5) . 1_565
Gd5 O12 Gd2 116.5(5) 2_655 .
Gd5 O12 Gd2 105.1(5) . .
Gd4 O12 Gd2 95.3(4) 1_565 .
Gd4 O7 Gd3 111.8(4) . .
Gd4 O7 Gd2 96.0(4) . .
Gd3 O7 Gd2 111.0(4) . .
Gd2 O8 Gd3 112.5(4) . 6_565
Gd2 O8 Gd3 112.5(4) . .
Gd3 O8 Gd3 96.2(5) 6_565 .
Gd5 Cl1 Gd5 179.7(3) 2_656 .

loop_
_geom_bond_atom_site_label_1
_geom_bond_atom_site_label_2
_geom_bond_distance
_geom_bond_site_symmetry_2
Gd1 O2 2.304(13) .
Gd1 O1 2.322(9) 7_556
Gd1 O1 2.322(9) 4_556
Gd1 O3 2.346(13) 7_556
Gd1 O1 2.354(10) 6_565
Gd1 O1 2.354(10) .
Gd1 Cl2 2.762(6) .
Gd1 Gd1 3.7387(6) 7_556
Gd1 Gd1 3.7387(5) 7_566
Gd1 Gd3 3.9375(11) 7_556
Gd1 Gd3 3.9375(11) 4_556
Gd1 Gd3 3.9858(11) 6_565
Gd2 O8 2.437(15) .
Gd2 O10 2.461(10) .
Gd2 O10 2.461(10) 6_565
Gd2 O7 2.466(10) 6_565
Gd2 O7 2.466(10) .
Gd2 O12 2.478(11) .
Gd2 O12 2.478(11) 6_565
Gd2 O6 2.534(16) 1_554
Gd2 O11 2.581(17) .
Gd2 Gd4 3.6554(4) .
Gd2 Gd4 3.6554(4) 1_565
Gd2 Gd5 3.9249(18) 6_565
Gd3 O5 2.430(9) .
Gd3 O2 2.448(9) .
Gd3 O8 2.449(10) .
Gd3 O6 2.456(10) .
Gd3 O7 2.464(11) .
Gd3 O3 2.472(9) .
Gd3 O4 2.476(10) .
Gd3 O10 2.525(13) 1_556
Gd3 O1 2.623(9) .
Gd3 Gd3 3.6460(13) 6_565
Gd3 Gd3 3.6646(13) 6
Gd3 Gd1 3.9375(11) 7_556
Gd4 O10 2.439(10) 6
Gd4 O10 2.439(10) .
Gd4 O7 2.454(10) .
Gd4 O7 2.454(10) 6
Gd4 O12 2.468(11) 6_565
Gd4 O12 2.468(11) 1_545
Gd4 O4 2.478(15) .
Gd4 O5 2.547(15) 1_554
Gd4 O9 2.650(18) .
Gd4 Gd2 3.6554(4) 1_545
Gd4 Gd5 3.9411(18) 6_565
Gd5 Gd5 0.812(3) 2_655
Gd5 O9 2.118(9) 1_565
Gd5 O11 2.156(9) .
Gd5 O12 2.204(13) 2_655
Gd5 O9 2.454(13) 5_665
Gd5 O12 2.466(13) .
Gd5 O11 2.498(13) 5_665
Gd5 Cl1 2.8523(16) .
Gd5 Gd5 3.652(2) 6_575
Gd5 Gd5 3.658(2) 6_565
Gd5 Gd5 3.741(2) 5_675
Gd5 Gd5 3.747(2) 5_665
O1 Gd1 2.322(9) 7_556
O2 Gd3 2.448(9) 6_565
O4 Gd3 2.476(10) 6
O3 Gd1 2.346(13) 7_556
O3 Gd3 2.472(9) 6
O11 Gd5 2.156(9) 6_565
O11 Gd5 2.498(12) 5_665
O11 Gd5 2.498(12) 2_655
O9 Gd5 2.118(9) 6_565
O9 Gd5 2.118(9) 1_545
O9 Gd5 2.454(13) 2_645
O9 Gd5 2.454(13) 5_665
O5 Gd3 2.430(9) 6
O5 Gd4 2.547(15) 1_556
O10 Gd3 2.525(13) 1_554
O6 Gd3 2.456(10) 6_565
O6 Gd2 2.534(16) 1_556
O12 Gd5 2.204(13) 2_655
O12 Gd4 2.468(11) 1_565
O8 Gd3 2.449(10) 6_565
Cl1 Gd5 2.8523(16) 2_656
